data_7718470
loop_
_publ_author_name
'Kharraz, Haia'
'Alemany, Pere'
'Canadell, Enric'
'Roisnel, Thierry'
'Cui, Hengbo'
'Kim, Kee Hoon'
'Fourmigu&#xe9;, Marc'
'Lorcy, Dominique'

_publ_section_title
;
 Gold bis(dithiolene) radical with fused pyrazine and dithiine rings on
 dithiolene ligand turns metallic under pressure.
;
_journal_issue 18
_journal_name_full 'Dalton transactions (Cambridge, England : 2003)'
_journal_page_first 7240
_journal_page_last 7251
_journal_paper_doi 10.1039/d5dt00380f
_journal_volume 54
_journal_year 2025
_chemical_compound_source 'synthesis as described'
_chemical_formula_moiety '        C12 H4 Au N4 S8, C24 H20 P'
_chemical_formula_sum 'C36 H24 Au N4 P S8'
_chemical_formula_weight 997.01
_chemical_melting_point_gt 523
_chemical_name_common (Ph4P)[Au(pzdtdt)2]
_chemical_name_systematic (tetraphenylphosphonium)[bis([1,4]dithiino[2,3-b]pyrazine-2,3-bis(thiolate))aurate)
_space_group_crystal_system triclinic
_space_group_IT_number 2
_space_group_name_Hall '-P 1'
_space_group_name_H-M_alt 'P -1'
_atom_sites_solution_hydrogens geom
_atom_sites_solution_primary dual
_atom_sites_solution_secondary difmap
_audit_update_record
;
2025-02-10 deposited with the CCDC.	2025-04-01 downloaded from the CCDC.
;
_cell_angle_alpha 104.095(4)
_cell_angle_beta 99.229(4)
_cell_angle_gamma 90.809(4)
_cell_formula_units_Z 2
_cell_length_a 8.4285(8)
_cell_length_b 11.7655(11)
_cell_length_c 19.481(2)
_cell_measurement_reflns_used 9893
_cell_measurement_temperature 150(2)
_cell_measurement_theta_max 27.4801
_cell_measurement_theta_min 2.1872
_cell_measurement_wavelength 0.710730
_cell_volume 1846.6(3)
_computing_cell_refinement 'APEX3 (Bruker, 2015)'
_computing_data_collection 'Bruker APEX3 (Bruker, 2015)'
_computing_data_reduction 'SAINT (Bruker, 2014)'
_computing_molecular_graphics
;
   'SXGRAPH (L. Farrugia, 1999), Mercury (CSD, 2020)'
;
_computing_publication_material 'CRYSCALC (T. Roisnel, local program, 2021)'
_computing_structure_refinement 'SHELXL-2019_2 (Sheldrick, 2019)'
_computing_structure_solution 'SHELXT (Sheldrick, 2015)'
_diffrn_ambient_temperature 150(2)
_diffrn_detector CMOS-PHOTON70
_diffrn_measured_fraction_theta_full 0.995
_diffrn_measured_fraction_theta_max 0.988
_diffrn_measurement_device_type 'D8 VENTURE Bruker AXS'
_diffrn_measurement_method 'rotation images'
_diffrn_orient_matrix_UB_11 -0.1196584
_diffrn_orient_matrix_UB_12 0.0013781
_diffrn_orient_matrix_UB_13 -0.0037999
_diffrn_orient_matrix_UB_21 -0.0108368
_diffrn_orient_matrix_UB_22 -0.0083134
_diffrn_orient_matrix_UB_23 -0.0528902
_diffrn_orient_matrix_UB_31 -0.0075733
_diffrn_orient_matrix_UB_32 -0.0873624
_diffrn_orient_matrix_UB_33 -0.0084616
_diffrn_radiation_monochromator 'multilayer monochromator'
_diffrn_radiation_probe x-ray
_diffrn_radiation_source 'Incoatec microfocus sealed tube'
_diffrn_radiation_type MoK\a
_diffrn_radiation_wavelength 0.71073
_diffrn_reflns_av_R_equivalents 0.0284
_diffrn_reflns_av_unetI/netI 0.0393
_diffrn_reflns_limit_h_max 10
_diffrn_reflns_limit_h_min -10
_diffrn_reflns_limit_k_max 15
_diffrn_reflns_limit_k_min -13
_diffrn_reflns_limit_l_max 25
_diffrn_reflns_limit_l_min -25
_diffrn_reflns_number 21288
_diffrn_reflns_theta_full 25.242
_diffrn_reflns_theta_max 27.495
_diffrn_reflns_theta_min 2.456
_diffrn_source_current 1.00
_diffrn_source_power 50.0
_diffrn_source_voltage 50.00
_exptl_absorpt_coefficient_mu 4.514
_exptl_absorpt_correction_T_max 0.798
_exptl_absorpt_correction_T_min 0.573
_exptl_absorpt_correction_type multi-scan
_exptl_absorpt_process_details
;
  [Sheldrick, G.M. (2014). SADABS Bruker AXS Inc., Madison, Wisconsin, USA]
;
_exptl_crystal_colour yellow
_exptl_crystal_density_diffrn 1.793
_exptl_crystal_description plate
_exptl_crystal_F_000 980
_exptl_crystal_size_max 0.360
_exptl_crystal_size_mid 0.210
_exptl_crystal_size_min 0.050
_refine_diff_density_max 1.100
_refine_diff_density_min -1.226
_refine_diff_density_rms 0.122
_refine_ls_extinction_method none
_refine_ls_goodness_of_fit_ref 0.987
_refine_ls_hydrogen_treatment constr
_refine_ls_matrix_type full
_refine_ls_number_parameters 454
_refine_ls_number_reflns 8370
_refine_ls_number_restraints 0
_refine_ls_restrained_S_all 0.987
_refine_ls_R_factor_all 0.0310
_refine_ls_R_factor_gt 0.0263
_refine_ls_shift/su_max 0.001
_refine_ls_shift/su_mean 0.000
_refine_ls_structure_factor_coef Fsqd
_refine_ls_weighting_details 'w=1/[\s^2^(Fo^2^)+(0.0455P)^2^+0.9466P] where P=(Fo^2^+2Fc^2^)/3'
_refine_ls_weighting_scheme calc
_refine_ls_wR_factor_gt 0.0715
_refine_ls_wR_factor_ref 0.0755
_reflns_number_gt 7390
_reflns_number_total 8370
_reflns_threshold_expression >2sigma(I)
_cod_data_source_file d5dt00380f2.cif
_cod_data_source_block HK142
_cod_depositor_comments
;
The following automatic conversions were performed:

data name '_chemical_melting_point' was changed to
'_chemical_melting_point_gt' since the value was specified as 'more
than' ('>') a certain temperature.

Automatic conversion script
Id: cif_fix_values 8170 2020-07-09 18:12:32Z antanas 

 Adding full bibliography for 7718467--7718471.cif.
;
_cod_database_code 7718470

loop_
_space_group_symop_operation_xyz
'x, y, z'
'-x, -y, -z'

loop_
_atom_site_label
_atom_site_type_symbol
_atom_site_fract_x
_atom_site_fract_y
_atom_site_fract_z
_atom_site_U_iso_or_equiv
_atom_site_adp_type
_atom_site_occupancy
_atom_site_site_symmetry_order
_atom_site_calc_flag
_atom_site_refinement_flags_posn
_atom_site_refinement_flags_adp
_atom_site_refinement_flags_occupancy
_atom_site_disorder_assembly
_atom_site_disorder_group
Au1 Au 0.500000 0.000000 0.000000 0.02803(6) Uani 1 2 d S . P . .
S1 S 0.56132(11) 0.07128(8) 0.12324(4) 0.03869(19) Uani 1 1 d . . . . .
S2 S 0.64927(11) -0.16070(8) 0.00799(4) 0.0397(2) Uani 1 1 d . . . . .
S3 S 0.64503(10) -0.04578(9) 0.23922(5) 0.0408(2) Uani 1 1 d . . . . .
S4 S 0.73047(9) -0.28037(7) 0.12369(5) 0.03503(18) Uani 1 1 d . . . . .
C1 C 0.6259(3) -0.0569(3) 0.14679(16) 0.0290(6) Uani 1 1 d . . . . .
C2 C 0.6623(3) -0.1517(3) 0.09977(17) 0.0282(6) Uani 1 1 d . . . . .
C3 C 0.8584(3) -0.2199(3) 0.20622(17) 0.0291(6) Uani 1 1 d . . . . .
N4 N 0.9859(3) -0.2812(3) 0.22127(18) 0.0352(6) Uani 1 1 d . . . . .
C5 C 1.0774(4) -0.2378(3) 0.2862(2) 0.0396(8) Uani 1 1 d . . . . .
H5 H 1.168036 -0.279218 0.300112 0.048 Uiso 1 1 calc R U . . .
C6 C 1.0456(4) -0.1366(3) 0.3331(2) 0.0424(8) Uani 1 1 d . . . . .
H6 H 1.116289 -0.109179 0.377568 0.051 Uiso 1 1 calc R U . . .
N7 N 0.9172(3) -0.0752(3) 0.31784(16) 0.0411(7) Uani 1 1 d . . . . .
C8 C 0.8241(3) -0.1188(3) 0.25479(17) 0.0306(6) Uani 1 1 d . . . . .
Au2 Au 0.500000 0.500000 0.500000 0.02148(5) Uani 1 2 d S . P . .
S11 S 0.28793(8) 0.36004(6) 0.45780(4) 0.02726(15) Uani 1 1 d . . . . .
S12 S 0.59831(8) 0.40938(6) 0.58967(4) 0.02712(15) Uani 1 1 d . . . . .
S13 S 0.15470(8) 0.18018(7) 0.51722(5) 0.03012(17) Uani 1 1 d . . . . .
S14 S 0.46618(9) 0.22381(7) 0.64516(4) 0.03091(16) Uani 1 1 d . . . . .
C11 C 0.4388(3) 0.3063(2) 0.57998(17) 0.0256(6) Uani 1 1 d . . . . .
C12 C 0.3124(3) 0.2863(2) 0.52650(17) 0.0250(6) Uani 1 1 d . . . . .
C13 C 0.2659(3) 0.0633(2) 0.53770(16) 0.0255(6) Uani 1 1 d . . . . .
N14 N 0.2078(3) -0.0444(2) 0.50262(14) 0.0296(5) Uani 1 1 d . . . . .
C15 C 0.2904(4) -0.1324(3) 0.51921(18) 0.0327(7) Uani 1 1 d . . . . .
H15 H 0.251236 -0.210713 0.496132 0.039 Uiso 1 1 calc R U . . .
C16 C 0.4305(4) -0.1139(3) 0.56860(18) 0.0321(7) Uani 1 1 d . . . . .
H16 H 0.487046 -0.179697 0.577216 0.039 Uiso 1 1 calc R U . . .
N17 N 0.4896(3) -0.0056(2) 0.60494(14) 0.0297(5) Uani 1 1 d . . . . .
C18 C 0.4048(3) 0.0819(2) 0.59036(16) 0.0249(6) Uani 1 1 d . . . . .
P1 P 0.92115(8) 0.70055(6) 0.81239(4) 0.02312(15) Uani 1 1 d . . . . .
C21 C 0.8787(3) 0.8525(3) 0.82428(17) 0.0270(6) Uani 1 1 d . . . . .
C22 C 0.8005(3) 0.8903(3) 0.76544(17) 0.0291(6) Uani 1 1 d . . . . .
H22 H 0.773834 0.836562 0.719677 0.035 Uiso 1 1 calc R U . . .
C23 C 0.7623(4) 1.0059(3) 0.77421(19) 0.0329(7) Uani 1 1 d . . . . .
H23 H 0.707163 1.031650 0.734727 0.039 Uiso 1 1 calc R U . . .
C24 C 0.8042(5) 1.0839(3) 0.8403(2) 0.0450(9) Uani 1 1 d . . . . .
H24 H 0.778269 1.163641 0.846280 0.054 Uiso 1 1 calc R U . . .
C25 C 0.8832(6) 1.0471(3) 0.8978(2) 0.0561(11) Uani 1 1 d . . . . .
H25 H 0.912012 1.101956 0.943078 0.067 Uiso 1 1 calc R U . . .
C26 C 0.9216(5) 0.9308(3) 0.8906(2) 0.0436(9) Uani 1 1 d . . . . .
H26 H 0.976272 0.905639 0.930410 0.052 Uiso 1 1 calc R U . . .
C27 C 1.0495(3) 0.6748(2) 0.88919(17) 0.0262(6) Uani 1 1 d . . . . .
C28 C 0.9858(4) 0.6664(3) 0.95008(17) 0.0296(6) Uani 1 1 d . . . . .
H28 H 0.874853 0.677492 0.951544 0.036 Uiso 1 1 calc R U . . .
C29 C 1.0850(4) 0.6418(3) 1.00830(18) 0.0355(7) Uani 1 1 d . . . . .
H29 H 1.042829 0.637472 1.050047 0.043 Uiso 1 1 calc R U . . .
C30 C 1.2464(4) 0.6235(4) 1.0049(2) 0.0467(9) Uani 1 1 d . . . . .
H30 H 1.314020 0.604850 1.044121 0.056 Uiso 1 1 calc R U . . .
C31 C 1.3089(4) 0.6322(4) 0.9456(2) 0.0563(11) Uani 1 1 d . . . . .
H31 H 1.419643 0.620219 0.944127 0.068 Uiso 1 1 calc R U . . .
C32 C 1.2118(4) 0.6583(4) 0.8876(2) 0.0438(9) Uani 1 1 d . . . . .
H32 H 1.256202 0.664998 0.846821 0.053 Uiso 1 1 calc R U . . .
C33 C 1.0131(3) 0.6590(3) 0.73325(17) 0.0287(6) Uani 1 1 d . . . . .
C34 C 1.0941(4) 0.7438(3) 0.7112(2) 0.0407(8) Uani 1 1 d . . . . .
H34 H 1.106522 0.822806 0.739112 0.049 Uiso 1 1 calc R U . . .
C35 C 1.1571(5) 0.7117(4) 0.6475(2) 0.0572(12) Uani 1 1 d . . . . .
H35 H 1.209734 0.769392 0.631113 0.069 Uiso 1 1 calc R U . . .
C36 C 1.1429(5) 0.5968(5) 0.6087(2) 0.0559(12) Uani 1 1 d . . . . .
H36 H 1.186398 0.575346 0.565522 0.067 Uiso 1 1 calc R U . . .
C37 C 1.0660(4) 0.5120(4) 0.6316(2) 0.0493(10) Uani 1 1 d . . . . .
H37 H 1.059006 0.432407 0.604798 0.059 Uiso 1 1 calc R U . . .
C38 C 0.9993(3) 0.5427(3) 0.69353(18) 0.0356(7) Uani 1 1 d . . . . .
H38 H 0.944340 0.484734 0.708844 0.043 Uiso 1 1 calc R U . . .
C39 C 0.7397(3) 0.6106(2) 0.79943(15) 0.0233(5) Uani 1 1 d . . . . .
C40 C 0.7469(3) 0.5002(2) 0.81370(17) 0.0274(6) Uani 1 1 d . . . . .
H40 H 0.847592 0.473649 0.831327 0.033 Uiso 1 1 calc R U . . .
C41 C 0.6084(4) 0.4291(3) 0.80238(18) 0.0321(6) Uani 1 1 d . . . . .
H41 H 0.612995 0.354878 0.813572 0.038 Uiso 1 1 calc R U . . .
C42 C 0.4620(4) 0.4672(3) 0.77441(19) 0.0350(7) Uani 1 1 d . . . . .
H42 H 0.366335 0.418780 0.766362 0.042 Uiso 1 1 calc R U . . .
C43 C 0.4554(3) 0.5744(3) 0.7585(2) 0.0371(7) Uani 1 1 d . . . . .
H43 H 0.355368 0.598450 0.738147 0.045 Uiso 1 1 calc R U . . .
C44 C 0.5926(3) 0.6484(3) 0.77152(17) 0.0292(6) Uani 1 1 d . . . . .
H44 H 0.586336 0.723497 0.761604 0.035 Uiso 1 1 calc R U . . .

loop_
_atom_site_aniso_label
_atom_site_aniso_U_11
_atom_site_aniso_U_22
_atom_site_aniso_U_33
_atom_site_aniso_U_23
_atom_site_aniso_U_13
_atom_site_aniso_U_12
Au1 0.03300(9) 0.03427(10) 0.02099(9) 0.01213(7) 0.00761(6) 0.01463(7)
S1 0.0559(5) 0.0379(4) 0.0243(4) 0.0100(3) 0.0074(3) 0.0242(4)
S2 0.0536(5) 0.0428(5) 0.0238(4) 0.0097(3) 0.0059(3) 0.0271(4)
S3 0.0427(4) 0.0624(6) 0.0248(4) 0.0203(4) 0.0116(3) 0.0233(4)
S4 0.0384(4) 0.0277(4) 0.0379(4) 0.0142(3) -0.0058(3) 0.0012(3)
C1 0.0315(14) 0.0383(16) 0.0223(15) 0.0149(13) 0.0080(11) 0.0087(12)
C2 0.0280(13) 0.0308(15) 0.0289(16) 0.0146(13) 0.0023(11) 0.0061(12)
C3 0.0277(13) 0.0315(15) 0.0322(16) 0.0176(13) 0.0021(12) -0.0008(12)
N4 0.0314(13) 0.0341(14) 0.0420(17) 0.0178(13) -0.0015(11) 0.0023(11)
C5 0.0302(15) 0.044(2) 0.049(2) 0.0261(17) -0.0046(15) 0.0017(14)
C6 0.0363(16) 0.056(2) 0.0358(19) 0.0222(17) -0.0071(14) -0.0045(15)
N7 0.0449(15) 0.0515(18) 0.0277(15) 0.0150(13) 0.0008(12) 0.0036(13)
C8 0.0284(13) 0.0427(17) 0.0276(16) 0.0206(14) 0.0063(11) 0.0041(12)
Au2 0.01859(7) 0.01576(8) 0.03017(9) 0.00580(6) 0.00438(6) -0.00085(5)
S11 0.0227(3) 0.0218(3) 0.0371(4) 0.0120(3) -0.0022(3) -0.0042(2)
S12 0.0235(3) 0.0224(3) 0.0346(4) 0.0102(3) -0.0016(3) -0.0059(3)
S13 0.0213(3) 0.0243(4) 0.0450(5) 0.0133(3) -0.0002(3) -0.0061(3)
S14 0.0366(4) 0.0250(3) 0.0285(4) 0.0082(3) -0.0035(3) -0.0086(3)
C11 0.0259(12) 0.0187(12) 0.0323(16) 0.0072(12) 0.0045(11) -0.0041(10)
C12 0.0213(12) 0.0206(13) 0.0351(16) 0.0117(12) 0.0038(11) -0.0031(10)
C13 0.0279(13) 0.0217(13) 0.0286(15) 0.0082(12) 0.0077(11) -0.0040(10)
N14 0.0380(13) 0.0246(12) 0.0275(13) 0.0083(11) 0.0074(10) -0.0068(10)
C15 0.0461(17) 0.0228(14) 0.0301(16) 0.0045(13) 0.0128(13) -0.0034(12)
C16 0.0410(16) 0.0264(15) 0.0378(18) 0.0161(13) 0.0196(14) 0.0065(12)
N17 0.0321(12) 0.0307(13) 0.0316(14) 0.0143(11) 0.0107(10) 0.0025(10)
C18 0.0278(13) 0.0225(13) 0.0261(15) 0.0078(11) 0.0074(11) -0.0043(10)
P1 0.0202(3) 0.0241(3) 0.0269(4) 0.0097(3) 0.0041(3) 0.0010(3)
C21 0.0263(13) 0.0234(14) 0.0336(16) 0.0117(13) 0.0044(11) -0.0010(11)
C22 0.0256(13) 0.0322(15) 0.0305(16) 0.0102(13) 0.0046(11) -0.0011(11)
C23 0.0299(14) 0.0332(16) 0.0403(18) 0.0198(14) 0.0038(13) 0.0006(12)
C24 0.061(2) 0.0245(16) 0.050(2) 0.0157(16) -0.0005(17) -0.0003(15)
C25 0.095(3) 0.0243(17) 0.037(2) 0.0018(16) -0.013(2) -0.0003(19)
C26 0.063(2) 0.0265(17) 0.036(2) 0.0114(15) -0.0126(17) -0.0015(16)
C27 0.0246(12) 0.0234(13) 0.0314(16) 0.0113(12) 0.0002(11) -0.0012(10)
C28 0.0343(14) 0.0239(14) 0.0302(16) 0.0069(12) 0.0040(12) 0.0008(11)
C29 0.0507(19) 0.0283(16) 0.0272(17) 0.0085(13) 0.0030(14) 0.0021(14)
C30 0.0461(19) 0.052(2) 0.039(2) 0.0170(18) -0.0107(16) 0.0014(17)
C31 0.0296(16) 0.085(3) 0.059(3) 0.032(2) -0.0027(16) 0.0094(18)
C32 0.0257(14) 0.065(2) 0.045(2) 0.0252(19) 0.0018(14) -0.0004(15)
C33 0.0185(12) 0.0404(17) 0.0303(16) 0.0141(13) 0.0050(11) 0.0040(11)
C34 0.0380(16) 0.046(2) 0.048(2) 0.0233(17) 0.0190(15) 0.0099(15)
C35 0.048(2) 0.087(3) 0.061(3) 0.048(3) 0.0346(19) 0.021(2)
C36 0.0385(19) 0.098(4) 0.042(2) 0.027(2) 0.0213(17) 0.028(2)
C37 0.0354(17) 0.070(3) 0.037(2) -0.0018(19) 0.0113(15) 0.0106(18)
C38 0.0274(14) 0.0437(18) 0.0331(17) 0.0043(15) 0.0055(12) 0.0009(13)
C39 0.0211(12) 0.0237(13) 0.0249(14) 0.0050(11) 0.0054(10) 0.0016(10)
C40 0.0266(13) 0.0241(14) 0.0313(16) 0.0073(12) 0.0042(11) -0.0001(11)
C41 0.0355(15) 0.0265(15) 0.0329(17) 0.0069(13) 0.0037(13) -0.0044(12)
C42 0.0273(14) 0.0363(17) 0.0389(19) 0.0038(14) 0.0082(13) -0.0073(12)
C43 0.0191(13) 0.0439(18) 0.048(2) 0.0115(16) 0.0055(13) 0.0025(12)
C44 0.0227(12) 0.0304(15) 0.0374(17) 0.0120(13) 0.0077(12) 0.0044(11)

loop_
_atom_type_symbol
_atom_type_description
_atom_type_scat_dispersion_real
_atom_type_scat_dispersion_imag
_atom_type_scat_source
C C 0.0033 0.0016 'International Tables Vol C Tables 4.2.6.8 and 6.1.1.4'
H H 0.0000 0.0000 'International Tables Vol C Tables 4.2.6.8 and 6.1.1.4'
N N 0.0061 0.0033 'International Tables Vol C Tables 4.2.6.8 and 6.1.1.4'
Au Au -2.0133 8.8022 'International Tables Vol C Tables 4.2.6.8 and 6.1.1.4'
P P 0.1023 0.0942 'International Tables Vol C Tables 4.2.6.8 and 6.1.1.4'
S S 0.1246 0.1234 'International Tables Vol C Tables 4.2.6.8 and 6.1.1.4'

loop_
_geom_angle_atom_site_label_1
_geom_angle_atom_site_label_2
_geom_angle_atom_site_label_3
_geom_angle
_geom_angle_site_symmetry_1
_geom_angle_site_symmetry_3
_geom_angle_publ_flag
S2 Au1 S2 180.0 . 2_655 ?
S2 Au1 S1 89.85(3) . . ?
S2 Au1 S1 90.15(3) 2_655 . ?
S2 Au1 S1 90.15(3) . 2_655 ?
S2 Au1 S1 89.85(3) 2_655 2_655 ?
S1 Au1 S1 180.0 . 2_655 ?
C1 S1 Au1 99.43(11) . . ?
C2 S2 Au1 99.60(10) . . ?
C1 S3 C8 101.13(14) . . ?
C3 S4 C2 100.95(15) . . ?
C2 C1 S1 123.6(2) . . ?
C2 C1 S3 123.5(2) . . ?
S1 C1 S3 112.92(18) . . ?
C1 C2 S2 123.3(2) . . ?
C1 C2 S4 123.6(2) . . ?
S2 C2 S4 113.09(17) . . ?
N4 C3 C8 121.8(3) . . ?
N4 C3 S4 115.6(3) . . ?
C8 C3 S4 122.5(2) . . ?
C3 N4 C5 115.1(3) . . ?
N4 C5 C6 123.0(3) . . ?
N4 C5 H5 118.5 . . ?
C6 C5 H5 118.5 . . ?
N7 C6 C5 121.8(3) . . ?
N7 C6 H6 119.1 . . ?
C5 C6 H6 119.1 . . ?
C8 N7 C6 115.7(3) . . ?
N7 C8 C3 122.7(3) . . ?
N7 C8 S3 115.2(3) . . ?
C3 C8 S3 122.0(2) . . ?
S12 Au2 S12 180.00(3) 2_666 . ?
S12 Au2 S11 89.23(3) 2_666 . ?
S12 Au2 S11 90.77(3) . . ?
S12 Au2 S11 90.77(3) 2_666 2_666 ?
S12 Au2 S11 89.23(3) . 2_666 ?
S11 Au2 S11 180.0 . 2_666 ?
C12 S11 Au2 100.17(9) . . ?
C11 S12 Au2 100.11(10) . . ?
C13 S13 C12 100.42(13) . . ?
C11 S14 C18 100.20(14) . . ?
C12 C11 S12 124.1(2) . . ?
C12 C11 S14 122.6(2) . . ?
S12 C11 S14 113.27(16) . . ?
C11 C12 S11 123.7(2) . . ?
C11 C12 S13 123.1(2) . . ?
S11 C12 S13 113.11(16) . . ?
N14 C13 C18 121.2(3) . . ?
N14 C13 S13 116.5(2) . . ?
C18 C13 S13 122.2(2) . . ?
C13 N14 C15 116.3(3) . . ?
N14 C15 C16 122.3(3) . . ?
N14 C15 H15 118.8 . . ?
C16 C15 H15 118.8 . . ?
N17 C16 C15 121.9(3) . . ?
N17 C16 H16 119.0 . . ?
C15 C16 H16 119.0 . . ?
C18 N17 C16 115.9(3) . . ?
N17 C18 C13 122.2(3) . . ?
N17 C18 S14 116.7(2) . . ?
C13 C18 S14 121.0(2) . . ?
C27 P1 C21 111.92(14) . . ?
C27 P1 C39 106.70(13) . . ?
C21 P1 C39 111.04(13) . . ?
C27 P1 C33 111.13(13) . . ?
C21 P1 C33 107.07(15) . . ?
C39 P1 C33 108.99(14) . . ?
C26 C21 C22 120.5(3) . . ?
C26 C21 P1 120.5(2) . . ?
C22 C21 P1 119.0(2) . . ?
C23 C22 C21 119.7(3) . . ?
C23 C22 H22 120.1 . . ?
C21 C22 H22 120.1 . . ?
C24 C23 C22 119.8(3) . . ?
C24 C23 H23 120.1 . . ?
C22 C23 H23 120.1 . . ?
C25 C24 C23 120.4(3) . . ?
C25 C24 H24 119.8 . . ?
C23 C24 H24 119.8 . . ?
C24 C25 C26 120.9(4) . . ?
C24 C25 H25 119.6 . . ?
C26 C25 H25 119.6 . . ?
C21 C26 C25 118.6(3) . . ?
C21 C26 H26 120.7 . . ?
C25 C26 H26 120.7 . . ?
C32 C27 C28 119.5(3) . . ?
C32 C27 P1 120.1(3) . . ?
C28 C27 P1 120.3(2) . . ?
C29 C28 C27 120.0(3) . . ?
C29 C28 H28 120.0 . . ?
C27 C28 H28 120.0 . . ?
C30 C29 C28 119.4(3) . . ?
C30 C29 H29 120.3 . . ?
C28 C29 H29 120.3 . . ?
C31 C30 C29 120.6(3) . . ?
C31 C30 H30 119.7 . . ?
C29 C30 H30 119.7 . . ?
C30 C31 C32 120.5(3) . . ?
C30 C31 H31 119.7 . . ?
C32 C31 H31 119.7 . . ?
C31 C32 C27 119.9(3) . . ?
C31 C32 H32 120.0 . . ?
C27 C32 H32 120.0 . . ?
C34 C33 C38 120.3(3) . . ?
C34 C33 P1 119.8(3) . . ?
C38 C33 P1 119.8(2) . . ?
C33 C34 C35 119.2(4) . . ?
C33 C34 H34 120.4 . . ?
C35 C34 H34 120.4 . . ?
C36 C35 C34 120.0(4) . . ?
C36 C35 H35 120.0 . . ?
C34 C35 H35 120.0 . . ?
C35 C36 C37 120.7(4) . . ?
C35 C36 H36 119.6 . . ?
C37 C36 H36 119.6 . . ?
C36 C37 C38 120.1(4) . . ?
C36 C37 H37 120.0 . . ?
C38 C37 H37 120.0 . . ?
C37 C38 C33 119.6(4) . . ?
C37 C38 H38 120.2 . . ?
C33 C38 H38 120.2 . . ?
C40 C39 C44 119.9(3) . . ?
C40 C39 P1 119.9(2) . . ?
C44 C39 P1 120.2(2) . . ?
C41 C40 C39 120.4(3) . . ?
C41 C40 H40 119.8 . . ?
C39 C40 H40 119.8 . . ?
C40 C41 C42 119.4(3) . . ?
C40 C41 H41 120.3 . . ?
C42 C41 H41 120.3 . . ?
C43 C42 C41 120.2(3) . . ?
C43 C42 H42 119.9 . . ?
C41 C42 H42 119.9 . . ?
C42 C43 C44 121.1(3) . . ?
C42 C43 H43 119.4 . . ?
C44 C43 H43 119.4 . . ?
C43 C44 C39 118.9(3) . . ?
C43 C44 H44 120.5 . . ?
C39 C44 H44 120.5 . . ?

loop_
_geom_bond_atom_site_label_1
_geom_bond_atom_site_label_2
_geom_bond_distance
_geom_bond_site_symmetry_2
_geom_bond_publ_flag
Au1 S2 2.3085(8) . ?
Au1 S2 2.3086(8) 2_655 ?
Au1 S1 2.3116(9) . ?
Au1 S1 2.3117(9) 2_655 ?
S1 C1 1.750(3) . ?
S2 C2 1.751(3) . ?
S3 C1 1.754(3) . ?
S3 C8 1.768(3) . ?
S4 C3 1.766(3) . ?
S4 C2 1.766(3) . ?
C1 C2 1.334(4) . ?
C3 N4 1.336(4) . ?
C3 C8 1.394(5) . ?
N4 C5 1.348(5) . ?
C5 C6 1.372(6) . ?
C5 H5 0.9500 . ?
C6 N7 1.343(4) . ?
C6 H6 0.9500 . ?
N7 C8 1.327(4) . ?
Au2 S12 2.3113(8) 2_666 ?
Au2 S12 2.3114(8) . ?
Au2 S11 2.3170(7) . ?
Au2 S11 2.3171(7) 2_666 ?
S11 C12 1.751(3) . ?
S12 C11 1.754(3) . ?
S13 C13 1.764(3) . ?
S13 C12 1.768(3) . ?
S14 C11 1.766(3) . ?
S14 C18 1.768(3) . ?
C11 C12 1.339(4) . ?
C13 N14 1.329(4) . ?
C13 C18 1.404(4) . ?
N14 C15 1.331(4) . ?
C15 C16 1.376(5) . ?
C15 H15 0.9500 . ?
C16 N17 1.342(4) . ?
C16 H16 0.9500 . ?
N17 C18 1.323(4) . ?
P1 C27 1.792(3) . ?
P1 C21 1.794(3) . ?
P1 C39 1.795(3) . ?
P1 C33 1.801(3) . ?
C21 C26 1.382(5) . ?
C21 C22 1.401(4) . ?
C22 C23 1.377(4) . ?
C22 H22 0.9500 . ?
C23 C24 1.377(5) . ?
C23 H23 0.9500 . ?
C24 C25 1.375(5) . ?
C24 H24 0.9500 . ?
C25 C26 1.390(5) . ?
C25 H25 0.9500 . ?
C26 H26 0.9500 . ?
C27 C32 1.388(4) . ?
C27 C28 1.402(4) . ?
C28 C29 1.390(4) . ?
C28 H28 0.9500 . ?
C29 C30 1.390(5) . ?
C29 H29 0.9500 . ?
C30 C31 1.370(6) . ?
C30 H30 0.9500 . ?
C31 C32 1.385(5) . ?
C31 H31 0.9500 . ?
C32 H32 0.9500 . ?
C33 C34 1.389(5) . ?
C33 C38 1.392(5) . ?
C34 C35 1.397(5) . ?
C34 H34 0.9500 . ?
C35 C36 1.372(7) . ?
C35 H35 0.9500 . ?
C36 C37 1.381(7) . ?
C36 H36 0.9500 . ?
C37 C38 1.384(5) . ?
C37 H37 0.9500 . ?
C38 H38 0.9500 . ?
C39 C40 1.393(4) . ?
C39 C44 1.395(4) . ?
C40 C41 1.383(4) . ?
C40 H40 0.9500 . ?
C41 C42 1.393(4) . ?
C41 H41 0.9500 . ?
C42 C43 1.369(5) . ?
C42 H42 0.9500 . ?
C43 C44 1.389(4) . ?
C43 H43 0.9500 . ?
C44 H44 0.9500 . ?

loop_
_geom_torsion_atom_site_label_1
_geom_torsion_atom_site_label_2
_geom_torsion_atom_site_label_3
_geom_torsion_atom_site_label_4
_geom_torsion
_geom_torsion_site_symmetry_1
_geom_torsion_site_symmetry_2
_geom_torsion_site_symmetry_3
_geom_torsion_site_symmetry_4
_geom_torsion_publ_flag
Au1 S1 C1 C2 14.5(3) . . . . ?
Au1 S1 C1 S3 -167.66(14) . . . . ?
C8 S3 C1 C2 38.1(3) . . . . ?
C8 S3 C1 S1 -139.73(18) . . . . ?
S1 C1 C2 S2 -0.3(4) . . . . ?
S3 C1 C2 S2 -177.86(17) . . . . ?
S1 C1 C2 S4 179.00(17) . . . . ?
S3 C1 C2 S4 1.4(4) . . . . ?
Au1 S2 C2 C1 -14.2(3) . . . . ?
Au1 S2 C2 S4 166.47(13) . . . . ?
C3 S4 C2 C1 -39.1(3) . . . . ?
C3 S4 C2 S2 140.25(17) . . . . ?
C2 S4 C3 N4 -147.6(2) . . . . ?
C2 S4 C3 C8 36.2(3) . . . . ?
C8 C3 N4 C5 -0.1(5) . . . . ?
S4 C3 N4 C5 -176.3(3) . . . . ?
C3 N4 C5 C6 -1.6(5) . . . . ?
N4 C5 C6 N7 1.8(6) . . . . ?
C5 C6 N7 C8 -0.1(5) . . . . ?
C6 N7 C8 C3 -1.7(5) . . . . ?
C6 N7 C8 S3 173.9(2) . . . . ?
N4 C3 C8 N7 1.8(5) . . . . ?
S4 C3 C8 N7 177.8(3) . . . . ?
N4 C3 C8 S3 -173.4(2) . . . . ?
S4 C3 C8 S3 2.6(4) . . . . ?
C1 S3 C8 N7 144.8(3) . . . . ?
C1 S3 C8 C3 -39.6(3) . . . . ?
Au2 S12 C11 C12 7.2(3) . . . . ?
Au2 S12 C11 S14 -176.33(13) . . . . ?
C18 S14 C11 C12 40.2(3) . . . . ?
C18 S14 C11 S12 -136.30(16) . . . . ?
S12 C11 C12 S11 0.3(4) . . . . ?
S14 C11 C12 S11 -175.81(16) . . . . ?
S12 C11 C12 S13 178.96(16) . . . . ?
S14 C11 C12 S13 2.9(4) . . . . ?
Au2 S11 C12 C11 -7.6(3) . . . . ?
Au2 S11 C12 S13 173.59(13) . . . . ?
C13 S13 C12 C11 -42.1(3) . . . . ?
C13 S13 C12 S11 136.69(16) . . . . ?
C12 S13 C13 N14 -145.9(2) . . . . ?
C12 S13 C13 C18 36.7(3) . . . . ?
C18 C13 N14 C15 -1.4(4) . . . . ?
S13 C13 N14 C15 -178.8(2) . . . . ?
C13 N14 C15 C16 -1.5(4) . . . . ?
N14 C15 C16 N17 2.3(5) . . . . ?
C15 C16 N17 C18 0.1(4) . . . . ?
C16 N17 C18 C13 -3.0(4) . . . . ?
C16 N17 C18 S14 172.5(2) . . . . ?
N14 C13 C18 N17 3.8(4) . . . . ?
S13 C13 C18 N17 -178.9(2) . . . . ?
N14 C13 C18 S14 -171.4(2) . . . . ?
S13 C13 C18 S14 5.8(3) . . . . ?
C11 S14 C18 N17 140.3(2) . . . . ?
C11 S14 C18 C13 -44.2(3) . . . . ?
C27 P1 C21 C26 -9.9(3) . . . . ?
C39 P1 C21 C26 109.2(3) . . . . ?
C33 P1 C21 C26 -131.9(3) . . . . ?
C27 P1 C21 C22 170.5(2) . . . . ?
C39 P1 C21 C22 -70.4(3) . . . . ?
C33 P1 C21 C22 48.5(3) . . . . ?
C26 C21 C22 C23 -1.7(5) . . . . ?
P1 C21 C22 C23 177.9(2) . . . . ?
C21 C22 C23 C24 1.3(5) . . . . ?
C22 C23 C24 C25 -0.3(6) . . . . ?
C23 C24 C25 C26 -0.4(7) . . . . ?
C22 C21 C26 C25 1.0(6) . . . . ?
P1 C21 C26 C25 -178.6(3) . . . . ?
C24 C25 C26 C21 0.0(7) . . . . ?
C21 P1 C27 C32 -102.7(3) . . . . ?
C39 P1 C27 C32 135.6(3) . . . . ?
C33 P1 C27 C32 16.9(3) . . . . ?
C21 P1 C27 C28 79.8(3) . . . . ?
C39 P1 C27 C28 -41.8(3) . . . . ?
C33 P1 C27 C28 -160.5(2) . . . . ?
C32 C27 C28 C29 0.0(5) . . . . ?
P1 C27 C28 C29 177.5(2) . . . . ?
C27 C28 C29 C30 -1.2(5) . . . . ?
C28 C29 C30 C31 1.5(6) . . . . ?
C29 C30 C31 C32 -0.6(7) . . . . ?
C30 C31 C32 C27 -0.6(7) . . . . ?
C28 C27 C32 C31 0.9(6) . . . . ?
P1 C27 C32 C31 -176.6(3) . . . . ?
C27 P1 C33 C34 -97.3(3) . . . . ?
C21 P1 C33 C34 25.2(3) . . . . ?
C39 P1 C33 C34 145.4(3) . . . . ?
C27 P1 C33 C38 84.2(3) . . . . ?
C21 P1 C33 C38 -153.3(2) . . . . ?
C39 P1 C33 C38 -33.1(3) . . . . ?
C38 C33 C34 C35 2.0(5) . . . . ?
P1 C33 C34 C35 -176.4(3) . . . . ?
C33 C34 C35 C36 -2.0(6) . . . . ?
C34 C35 C36 C37 0.3(6) . . . . ?
C35 C36 C37 C38 1.4(6) . . . . ?
C36 C37 C38 C33 -1.3(5) . . . . ?
C34 C33 C38 C37 -0.4(5) . . . . ?
P1 C33 C38 C37 178.1(3) . . . . ?
C27 P1 C39 C40 -35.7(3) . . . . ?
C21 P1 C39 C40 -157.9(2) . . . . ?
C33 P1 C39 C40 84.4(3) . . . . ?
C27 P1 C39 C44 147.7(2) . . . . ?
C21 P1 C39 C44 25.5(3) . . . . ?
C33 P1 C39 C44 -92.2(3) . . . . ?
C44 C39 C40 C41 -1.9(5) . . . . ?
P1 C39 C40 C41 -178.5(2) . . . . ?
C39 C40 C41 C42 2.0(5) . . . . ?
C40 C41 C42 C43 -0.2(5) . . . . ?
C41 C42 C43 C44 -1.8(5) . . . . ?
C42 C43 C44 C39 1.9(5) . . . . ?
C40 C39 C44 C43 0.0(5) . . . . ?
P1 C39 C44 C43 176.6(2) . . . . ?
